data_2220926
loop_
_publ_author_name
'Fun, Hoong-Kun'
'Kia, Reza'
'Maity, Annada C.'
'Goswami, Shyamaprosad'

_publ_section_title
;
 7-Nitro-1,2,3,4-tetrahydronaphthalene-1-spiro-2'-(1,3-dithiane)
;
_journal_coeditor_code TK2351
_journal_issue 2
_journal_name_full 'Acta Crystallographica Section E'
_journal_page_first o347
_journal_paper_doi 10.1107/S1600536809001536
_journal_volume 65
_journal_year 2009
_chemical_formula_iupac 'C13 H15 N O2 S2'
_chemical_formula_moiety 'C13 H15 N O2 S2'
_chemical_formula_sum 'C13 H15 N O2 S2'
_chemical_formula_weight 281.38
_chemical_name_systematic
;
7-Nitro-1,2,3,4-tetrahydronaphthalene-1-spiro-2'-(1,3-dithiane)
;
_space_group_IT_number 43
_symmetry_cell_setting orthorhombic
_symmetry_space_group_name_Hall 'F 2 -2d'
_symmetry_space_group_name_H-M 'F d d 2'
_atom_sites_solution_hydrogens geom
_atom_sites_solution_primary direct
_atom_sites_solution_secondary difmap
_audit_creation_method SHELXL-97
_cell_angle_alpha 90
_cell_angle_beta 90
_cell_angle_gamma 90
_cell_formula_units_Z 16
_cell_length_a 12.86730(10)
_cell_length_b 42.2330(6)
_cell_length_c 9.18190(10)
_cell_measurement_reflns_used 9946
_cell_measurement_temperature 100.00(10)
_cell_measurement_theta_max 35.0
_cell_measurement_theta_min 2.8
_cell_volume 4989.67(10)
_computing_cell_refinement 'SAINT (Bruker, 2005)'
_computing_data_collection 'APEX2 (Bruker, 2005)'
_computing_data_reduction 'SAINT (Bruker, 2005)'
_computing_molecular_graphics 'SHELXTL (Sheldrick, 2008)'
_computing_publication_material
;
SHELXTL (Sheldrick, 2008) and PLATON (Spek, 2003)
;
_computing_structure_refinement 'SHELXTL (Sheldrick, 2008)'
_computing_structure_solution 'SHELXTL (Sheldrick, 2008)'
_diffrn_ambient_temperature 100.00(10)
_diffrn_measured_fraction_theta_full 0.999
_diffrn_measured_fraction_theta_max 0.999
_diffrn_measurement_device_type
;
Bruker SMART APEXII CCD area-detector
;
_diffrn_measurement_method '\f and \w'
_diffrn_radiation_monochromator graphite
_diffrn_radiation_source 'fine-focus sealed tube'
_diffrn_radiation_type MoK\a
_diffrn_radiation_wavelength 0.71073
_diffrn_reflns_av_R_equivalents 0.067
_diffrn_reflns_av_sigmaI/netI 0.041
_diffrn_reflns_limit_h_max 22
_diffrn_reflns_limit_h_min -22
_diffrn_reflns_limit_k_max 72
_diffrn_reflns_limit_k_min -72
_diffrn_reflns_limit_l_max 15
_diffrn_reflns_limit_l_min -15
_diffrn_reflns_number 54206
_diffrn_reflns_theta_full 37.9
_diffrn_reflns_theta_max 37.9
_diffrn_reflns_theta_min 1.9
_diffrn_standards_number 0
_exptl_absorpt_coefficient_mu 0.419
_exptl_absorpt_correction_T_max 0.977
_exptl_absorpt_correction_T_min 0.849
_exptl_absorpt_correction_type multi-scan
_exptl_absorpt_process_details '(<i>SADABS</i>; Bruker, 2005)'
_exptl_crystal_colour colourless
_exptl_crystal_density_diffrn 1.498
_exptl_crystal_density_method 'not measured'
_exptl_crystal_description plate
_exptl_crystal_F_000 2368
_exptl_crystal_size_max 0.41
_exptl_crystal_size_mid 0.30
_exptl_crystal_size_min 0.06
_refine_diff_density_max 0.42
_refine_diff_density_min -0.23
_refine_ls_abs_structure_details 'Flack (1983), 3202 Friedel pairs'
_refine_ls_abs_structure_Flack 0.13(5)
_refine_ls_extinction_method none
_refine_ls_goodness_of_fit_ref 1.06
_refine_ls_hydrogen_treatment constr
_refine_ls_matrix_type full
_refine_ls_number_parameters 164
_refine_ls_number_reflns 6726
_refine_ls_number_restraints 1
_refine_ls_restrained_S_all 1.06
_refine_ls_R_factor_all 0.051
_refine_ls_R_factor_gt 0.042
_refine_ls_shift/su_max 0.001
_refine_ls_shift/su_mean 0.000
_refine_ls_structure_factor_coef Fsqd
_refine_ls_weighting_details 'calc w=1/[\s^2^(Fo^2^)+(0.0258P)^2^+6.6616P] where P=(Fo^2^+2Fc^2^)/3'
_refine_ls_weighting_scheme calc
_refine_ls_wR_factor_gt 0.074
_refine_ls_wR_factor_ref 0.077
_reflns_number_gt 5979
_reflns_number_total 6726
_reflns_threshold_expression I>2\s(I)
_cod_data_source_file tk2351.cif
_cod_data_source_block I
_cod_depositor_comments
;
The following automatic conversions were performed:
'_symmetry_cell_setting' value 'Orthorhombic' changed to 'orthorhombic'
according to '/home/saulius/struct/CIF-dictionaries/cif_core.dic'
dictionary named 'cif_core.dic' version 2.4.1 from 2010-06-29.

Automatic conversion script
Id: cif_fix_enum 1527 2010-12-29 10:47:43Z saulius 

The following automatic conversions were performed:

'_symmetry_cell_setting' value 'Orthorhombic' changed to
'orthorhombic' according to
/home/saulius/struct/CIF-dictionaries/cif_core.dic dictionary named
'cif_core.dic' version 2.4.1 from 2010-06-29.

Automatic conversion script
Id: cif_fix_values 1715 2011-07-08 13:25:40Z adriana 
;
_cod_original_sg_symbol_H-M 'F d d 2 '
_cod_database_code 2220926
_cod_database_fobs_code 2220926

loop_
_symmetry_equiv_pos_as_xyz
'x, y, z'
'-x, -y, z'
'x+1/4, -y+1/4, z+1/4'
'-x+1/4, y+1/4, z+1/4'
'x, y+1/2, z+1/2'
'-x, -y+1/2, z+1/2'
'x+1/4, -y+3/4, z+3/4'
'-x+1/4, y+3/4, z+3/4'
'x+1/2, y, z+1/2'
'-x+1/2, -y, z+1/2'
'x+3/4, -y+1/4, z+3/4'
'-x+3/4, y+1/4, z+3/4'
'x+1/2, y+1/2, z'
'-x+1/2, -y+1/2, z'
'x+3/4, -y+3/4, z+1/4'
'-x+3/4, y+3/4, z+1/4'

loop_
_atom_site_type_symbol
_atom_site_label
_atom_site_fract_x
_atom_site_fract_y
_atom_site_fract_z
_atom_site_U_iso_or_equiv
_atom_site_adp_type
_atom_site_calc_flag
_atom_site_refinement_flags
_atom_site_occupancy
_atom_site_disorder_assembly
_atom_site_disorder_group
S S1 0.10407(2) 0.241432(7) 0.34587(3) 0.01374(6) Uani d . 1 . .
S S2 -0.04426(2) 0.186537(7) 0.31249(4) 0.01436(6) Uani d . 1 . .
O O1 0.08674(9) 0.16135(3) 0.79752(12) 0.0220(2) Uani d . 1 . .
O O2 0.22833(9) 0.13439(3) 0.82907(13) 0.0258(2) Uani d . 1 . .
N N1 0.16994(9) 0.15045(3) 0.75344(12) 0.0163(2) Uani d . 1 . .
C C1 0.08854(9) 0.20066(3) 0.27797(13) 0.01231(19) Uani d . 1 . .
C C2 0.11450(10) 0.19792(3) 0.11508(14) 0.0159(2) Uani d . 1 . .
H H2A 0.0911 0.1775 0.0791 0.019 Uiso calc R 1 . .
H H2B 0.0776 0.2143 0.0618 0.019 Uiso calc R 1 . .
C C3 0.23059(10) 0.20125(3) 0.08744(15) 0.0167(2) Uani d . 1 . .
H H3A 0.2552 0.2212 0.1269 0.020 Uiso calc R 1 . .
H H3B 0.2440 0.2011 -0.0165 0.020 Uiso calc R 1 . .
C C4 0.28806(11) 0.17388(3) 0.15959(15) 0.0167(2) Uani d . 1 . .
H H4A 0.2745 0.1546 0.1055 0.020 Uiso calc R 1 . .
H H4B 0.3622 0.1779 0.1556 0.020 Uiso calc R 1 . .
C C5 0.25624(9) 0.16909(3) 0.31606(15) 0.0139(2) Uani d . 1 . .
C C6 0.32137(11) 0.15154(3) 0.40812(16) 0.0173(2) Uani d . 1 . .
H H6A 0.3840 0.1439 0.3719 0.021 Uiso calc R 1 . .
C C7 0.29507(11) 0.14526(3) 0.55123(16) 0.0169(2) Uani d . 1 . .
H H7A 0.3388 0.1335 0.6112 0.020 Uiso calc R 1 . .
C C8 0.20103(10) 0.15708(3) 0.60257(14) 0.0140(2) Uani d . 1 . .
C C9 0.13528(10) 0.17506(3) 0.51660(14) 0.0132(2) Uani d . 1 . .
H H9A 0.0739 0.1831 0.5550 0.016 Uiso calc R 1 . .
C C10 0.16192(10) 0.18097(3) 0.37155(13) 0.0127(2) Uani d . 1 . .
C C11 -0.11830(10) 0.21555(3) 0.20993(15) 0.0160(2) Uani d . 1 . .
H H11A -0.0973 0.2145 0.1086 0.019 Uiso calc R 1 . .
H H11B -0.1913 0.2100 0.2147 0.019 Uiso calc R 1 . .
C C12 -0.10538(11) 0.24943(3) 0.26325(16) 0.0176(2) Uani d . 1 . .
H H12A -0.1238 0.2503 0.3656 0.021 Uiso calc R 1 . .
H H12B -0.1535 0.2629 0.2107 0.021 Uiso calc R 1 . .
C C13 0.00429(10) 0.26252(3) 0.24439(15) 0.0164(2) Uani d . 1 . .
H H13A 0.0046 0.2845 0.2747 0.020 Uiso calc R 1 . .
H H13B 0.0220 0.2619 0.1418 0.020 Uiso calc R 1 . .

loop_
_atom_site_aniso_label
_atom_site_aniso_U_11
_atom_site_aniso_U_22
_atom_site_aniso_U_33
_atom_site_aniso_U_12
_atom_site_aniso_U_13
_atom_site_aniso_U_23
S1 0.01297(12) 0.01371(11) 0.01454(13) 0.00002(10) -0.00051(10) -0.00104(10)
S2 0.01150(11) 0.01563(11) 0.01593(13) -0.00058(10) -0.00027(10) 0.00191(10)
O1 0.0251(5) 0.0258(5) 0.0152(4) 0.0057(4) 0.0027(4) -0.0002(4)
O2 0.0277(5) 0.0308(5) 0.0188(5) 0.0073(4) -0.0041(4) 0.0086(4)
N1 0.0198(5) 0.0157(4) 0.0135(5) 0.0000(4) -0.0024(4) 0.0006(4)
C1 0.0110(5) 0.0143(4) 0.0117(5) -0.0003(4) 0.0009(4) -0.0003(4)
C2 0.0159(5) 0.0197(5) 0.0121(5) 0.0014(4) 0.0012(4) -0.0010(4)
C3 0.0171(5) 0.0185(5) 0.0146(5) 0.0009(4) 0.0045(4) 0.0010(4)
C4 0.0154(5) 0.0187(5) 0.0159(5) 0.0023(4) 0.0047(4) 0.0002(4)
C5 0.0123(5) 0.0135(4) 0.0158(5) -0.0003(4) 0.0018(4) -0.0002(4)
C6 0.0141(5) 0.0172(5) 0.0205(6) 0.0031(4) 0.0015(5) 0.0006(5)
C7 0.0153(5) 0.0156(5) 0.0197(6) 0.0020(4) -0.0024(4) 0.0013(4)
C8 0.0158(5) 0.0137(4) 0.0124(5) -0.0012(4) -0.0010(4) 0.0003(4)
C9 0.0123(5) 0.0146(5) 0.0128(5) -0.0001(4) -0.0003(4) -0.0006(4)
C10 0.0116(5) 0.0135(4) 0.0129(5) -0.0009(4) -0.0002(4) -0.0002(4)
C11 0.0129(5) 0.0179(5) 0.0173(6) 0.0011(4) -0.0022(4) 0.0010(4)
C12 0.0158(6) 0.0164(5) 0.0207(6) 0.0033(4) -0.0006(5) -0.0002(4)
C13 0.0152(5) 0.0152(5) 0.0187(6) 0.0019(4) -0.0006(4) 0.0013(4)

loop_
_atom_type_symbol
_atom_type_description
_atom_type_scat_dispersion_real
_atom_type_scat_dispersion_imag
_atom_type_scat_source
C C 0.0033 0.0016 'International Tables Vol C Tables 4.2.6.8 and 6.1.1.4'
H H 0.0000 0.0000 'International Tables Vol C Tables 4.2.6.8 and 6.1.1.4'
N N 0.0061 0.0033 'International Tables Vol C Tables 4.2.6.8 and 6.1.1.4'
O O 0.0106 0.0060 'International Tables Vol C Tables 4.2.6.8 and 6.1.1.4'
S S 0.1246 0.1234 'International Tables Vol C Tables 4.2.6.8 and 6.1.1.4'

loop_
_geom_angle_atom_site_label_1
_geom_angle_atom_site_label_2
_geom_angle_atom_site_label_3
_geom_angle_site_symmetry_1
_geom_angle_site_symmetry_3
_geom_angle
_geom_angle_publ_flag
C13 S1 C1 . . 101.98(6) ?
C11 S2 C1 . . 100.34(6) ?
O2 N1 O1 . . 123.49(12) ?
O2 N1 C8 . . 118.18(11) ?
O1 N1 C8 . . 118.33(11) ?
C10 C1 C2 . . 111.90(10) ?
C10 C1 S2 . . 107.56(8) ?
C2 C1 S2 . . 110.21(9) ?
C10 C1 S1 . . 104.60(8) ?
C2 C1 S1 . . 112.11(8) ?
S2 C1 S1 . . 110.24(6) ?
C3 C2 C1 . . 111.63(11) ?
C3 C2 H2A . . 109.3 ?
C1 C2 H2A . . 109.3 ?
C3 C2 H2B . . 109.3 ?
C1 C2 H2B . . 109.3 ?
H2A C2 H2B . . 108.0 ?
C2 C3 C4 . . 109.49(11) ?
C2 C3 H3A . . 109.8 ?
C4 C3 H3A . . 109.8 ?
C2 C3 H3B . . 109.8 ?
C4 C3 H3B . . 109.8 ?
H3A C3 H3B . . 108.2 ?
C5 C4 C3 . . 112.60(11) ?
C5 C4 H4A . . 109.1 ?
C3 C4 H4A . . 109.1 ?
C5 C4 H4B . . 109.1 ?
C3 C4 H4B . . 109.1 ?
H4A C4 H4B . . 107.8 ?
C6 C5 C10 . . 119.02(12) ?
C6 C5 C4 . . 118.89(11) ?
C10 C5 C4 . . 122.07(11) ?
C7 C6 C5 . . 121.88(12) ?
C7 C6 H6A . . 119.1 ?
C5 C6 H6A . . 119.1 ?
C6 C7 C8 . . 117.77(12) ?
C6 C7 H7A . . 121.1 ?
C8 C7 H7A . . 121.1 ?
C9 C8 C7 . . 122.36(12) ?
C9 C8 N1 . . 118.43(11) ?
C7 C8 N1 . . 119.20(11) ?
C8 C9 C10 . . 119.44(11) ?
C8 C9 H9A . . 120.3 ?
C10 C9 H9A . . 120.3 ?
C9 C10 C5 . . 119.50(11) ?
C9 C10 C1 . . 118.87(11) ?
C5 C10 C1 . . 121.62(11) ?
C12 C11 S2 . . 114.24(9) ?
C12 C11 H11A . . 108.7 ?
S2 C11 H11A . . 108.7 ?
C12 C11 H11B . . 108.7 ?
S2 C11 H11B . . 108.7 ?
H11A C11 H11B . . 107.6 ?
C11 C12 C13 . . 113.91(11) ?
C11 C12 H12A . . 108.8 ?
C13 C12 H12A . . 108.8 ?
C11 C12 H12B . . 108.8 ?
C13 C12 H12B . . 108.8 ?
H12A C12 H12B . . 107.7 ?
C12 C13 S1 . . 114.67(9) ?
C12 C13 H13A . . 108.6 ?
S1 C13 H13A . . 108.6 ?
C12 C13 H13B . . 108.6 ?
S1 C13 H13B . . 108.6 ?
H13A C13 H13B . . 107.6 ?

loop_
_geom_bond_atom_site_label_1
_geom_bond_atom_site_label_2
_geom_bond_site_symmetry_2
_geom_bond_distance
_geom_bond_publ_flag
S1 C13 . 1.8192(13) ?
S1 C1 . 1.8421(12) ?
S2 C11 . 1.8153(13) ?
S2 C1 . 1.8375(12) ?
O1 N1 . 1.2337(16) ?
O2 N1 . 1.2276(15) ?
N1 C8 . 1.4688(17) ?
C1 C10 . 1.5236(17) ?
C1 C2 . 1.5369(17) ?
C2 C3 . 1.5217(18) ?
C2 H2A . 0.9700 ?
C2 H2B . 0.9700 ?
C3 C4 . 1.5237(18) ?
C3 H3A . 0.9700 ?
C3 H3B . 0.9700 ?
C4 C5 . 1.5075(19) ?
C4 H4A . 0.9700 ?
C4 H4B . 0.9700 ?
C5 C6 . 1.4022(18) ?
C5 C10 . 1.4086(17) ?
C6 C7 . 1.383(2) ?
C6 H6A . 0.9300 ?
C7 C8 . 1.3915(18) ?
C7 H7A . 0.9300 ?
C8 C9 . 1.3840(17) ?
C9 C10 . 1.3977(17) ?
C9 H9A . 0.9300 ?
C11 C12 . 1.5216(19) ?
C11 H11A . 0.9700 ?
C11 H11B . 0.9700 ?
C12 C13 . 1.5254(19) ?
C12 H12A . 0.9700 ?
C12 H12B . 0.9700 ?
C13 H13A . 0.9700 ?
C13 H13B . 0.9700 ?

loop_
_geom_hbond_atom_site_label_D
_geom_hbond_atom_site_label_H
_geom_hbond_atom_site_label_A
_geom_hbond_site_symmetry_A
_geom_hbond_distance_DH
_geom_hbond_distance_HA
_geom_hbond_distance_DA
_geom_hbond_angle_DHA
_geom_hbond_publ_flag
C13 H13A O1 6_554 0.97 2.58 3.4565(18) 151 y
C7 H7A Cg1 16_555 0.93 2.82 3.7164(15) 162 y

loop_
_geom_torsion_atom_site_label_1
_geom_torsion_atom_site_label_2
_geom_torsion_atom_site_label_3
_geom_torsion_atom_site_label_4
_geom_torsion_site_symmetry_1
_geom_torsion_site_symmetry_2
_geom_torsion_site_symmetry_3
_geom_torsion_site_symmetry_4
_geom_torsion
_geom_torsion_publ_flag
C11 S2 C1 C10 . . . . 173.57(8) ?
C11 S2 C1 C2 . . . . -64.20(9) ?
C11 S2 C1 S1 . . . . 60.08(7) ?
C13 S1 C1 C10 . . . . -173.77(8) ?
C13 S1 C1 C2 . . . . 64.78(10) ?
C13 S1 C1 S2 . . . . -58.40(8) ?
C10 C1 C2 C3 . . . . -45.80(14) ?
S2 C1 C2 C3 . . . . -165.44(8) ?
S1 C1 C2 C3 . . . . 71.36(12) ?
C1 C2 C3 C4 . . . . 64.05(14) ?
C2 C3 C4 C5 . . . . -49.41(15) ?
C3 C4 C5 C6 . . . . -161.70(12) ?
C3 C4 C5 C10 . . . . 20.01(17) ?
C10 C5 C6 C7 . . . . 0.79(19) ?
C4 C5 C6 C7 . . . . -177.56(12) ?
C5 C6 C7 C8 . . . . -0.27(19) ?
C6 C7 C8 C9 . . . . -1.09(19) ?
C6 C7 C8 N1 . . . . 179.11(11) ?
O2 N1 C8 C9 . . . . 179.72(12) ?
O1 N1 C8 C9 . . . . -0.42(17) ?
O2 N1 C8 C7 . . . . -0.47(18) ?
O1 N1 C8 C7 . . . . 179.39(12) ?
C7 C8 C9 C10 . . . . 1.89(18) ?
N1 C8 C9 C10 . . . . -178.31(11) ?
C8 C9 C10 C5 . . . . -1.31(17) ?
C8 C9 C10 C1 . . . . 179.70(11) ?
C6 C5 C10 C9 . . . . 0.02(17) ?
C4 C5 C10 C9 . . . . 178.31(11) ?
C6 C5 C10 C1 . . . . 178.98(11) ?
C4 C5 C10 C1 . . . . -2.73(18) ?
C2 C1 C10 C9 . . . . -165.62(11) ?
S2 C1 C10 C9 . . . . -44.44(13) ?
S1 C1 C10 C9 . . . . 72.78(12) ?
C2 C1 C10 C5 . . . . 15.41(16) ?
S2 C1 C10 C5 . . . . 136.59(10) ?
S1 C1 C10 C5 . . . . -106.18(11) ?
C1 S2 C11 C12 . . . . -61.71(11) ?
S2 C11 C12 C13 . . . . 65.29(14) ?
C11 C12 C13 S1 . . . . -62.18(14) ?
C1 S1 C13 C12 . . . . 56.76(11) ?

loop_
_cod_related_entry_id
_cod_related_entry_database
_cod_related_entry_code
1 ChemSpider 24741590
